data_1525749
loop_
_publ_author_name
'Leon-Escamilla, E.A.'
'Corbett, J.D.'

_publ_section_title
;
 Hydrogen impurity effects, A5 Tt3 intermetallic compounds between A= Ca,
 Sr, Ba, Eu and Tt = Si, Ge, Sn with (Cr5 B3)-like structures that are
 stable both as binary and as ternary hydride and fluoride phases
;
_journal_name_full 'Journal of Solid State Chemistry'
_journal_page_first 149
_journal_page_last 162
_journal_volume 159
_journal_year 2001
_chemical_formula_sum 'Eu5 H2 Si3'
_chemical_name_systematic 'Eu5 Si3 H2'
_space_group_IT_number 140
_symmetry_space_group_name_Hall '-I 4 2c'
_symmetry_space_group_name_H-M 'I 4/m c m'
_cell_angle_alpha 90
_cell_angle_beta 90
_cell_angle_gamma 90
_cell_formula_units_Z 4
_cell_length_a 7.9052
_cell_length_b 7.9052
_cell_length_c 15.281
_cell_volume 954.943
_citation_journal_id_ASTM JSSCBI
_cod_data_source_file Leon-Escamilla_JSSCBI_2001_1578.cif
_cod_data_source_block H2Eu5Si3
_cod_original_cell_volume 954.9431
_cod_original_formula_sum 'H2 Eu5 Si3'
_cod_database_code 1525749

loop_
_symmetry_equiv_pos_as_xyz
x,y,z
-y,x,z
-x,-y,z
y,-x,z
x,-y,-z+1/2
y,x,-z+1/2
-x,y,-z+1/2
-y,-x,-z+1/2
-x,-y,-z
y,-x,-z
x,y,-z
-y,x,-z
-x,y,z-1/2
-y,-x,z-1/2
x,-y,z-1/2
y,x,z-1/2
x+1/2,y+1/2,z+1/2
-y+1/2,x+1/2,z+1/2
-x+1/2,-y+1/2,z+1/2
y+1/2,-x+1/2,z+1/2
x+1/2,-y+1/2,-z+1
y+1/2,x+1/2,-z+1
-x+1/2,y+1/2,-z+1
-y+1/2,-x+1/2,-z+1
-x+1/2,-y+1/2,-z+1/2
y+1/2,-x+1/2,-z+1/2
x+1/2,y+1/2,-z+1/2
-y+1/2,x+1/2,-z+1/2
-x+1/2,y+1/2,z
-y+1/2,-x+1/2,z
x+1/2,-y+1/2,z
y+1/2,x+1/2,z

loop_
_atom_site_label
_atom_site_type_symbol
_atom_site_fract_x
_atom_site_fract_y
_atom_site_fract_z
_atom_site_occupancy
_atom_site_U_iso_or_equiv
H1 H 0 0.5 0.25 1 0.0
Si1 Si 0 0 0.25 1 0.0
Si2 Si 0.3925 0.8925 0 1 0.0
Eu2 Eu 0.17414 0.67414 0.14786 1 0.0
Eu1 Eu 0 0 0 1 0.0
